data_8101277
loop_
_publ_author_name
'Wang, Ze-Xin'
'Zhou, Xin-Hong'
'Yu, Wen-Tao'
'Fu, You-Jun'

_publ_section_title
;
Crystal structure of bis(phenanthroline-\k^2^N,N')propanedionato-
\k^2^O,O'-manganese(II) ethanol solvate, C~27~H~18~N~4~O~4~Mn 
&#x00B7; CH~3~CH~2~OH
;
_journal_issue 3
_journal_name_full 'Zeitschrift f\"ur Kristallographie - New Crystal Structures'
_journal_page_first 423
_journal_page_last 424
_journal_volume 215
_journal_year 2000
_chemical_formula_moiety 'C27H18N4O4MN CH3CH2OH'
_chemical_formula_structural 'C27 H18 N4 O4 Mn  . C H3 CH2 OH'
_chemical_formula_sum 'C29 H24 Mn N4 O5'
_chemical_formula_weight 563.46
_space_group_IT_number 2
_symmetry_cell_setting triclinic
_symmetry_space_group_name_Hall '-P 1'
_symmetry_space_group_name_H-M 'P -1'
_cell_angle_alpha 87.408(5)
_cell_angle_beta 83.313(5)
_cell_angle_gamma 66.373(4)
_cell_formula_units_Z 2
_cell_length_a 9.5971(6)
_cell_length_b 11.4837(7)
_cell_length_c 12.8316(9)
_cell_measurement_temperature 295(2)
_cell_volume 1286.81(14)
_diffrn_ambient_temperature 295(2)
_exptl_crystal_density_diffrn 1.452
_cod_depositor_comments
;
 Correcting the _chemical_formula_sum data item value by changing it from
 'C29 H23 Mn N4 O5' to 'C29 H23 Mn N4 O5'.

 Antanas Vaitkus,
 2017-09-10

 Marking disorder assemblies after consulting the original publication.
 Atoms 'C2'A' and 'C2'B' were marked as belonging to disorder groups '1'
 and '2' of disorder assembly A. Atoms 'O1'A' and 'O1'B' were marked as
 belonging to disorder groups '1' and '2' of disorder assembly B.

 Antanas Vaitkus,
 2017-09-10

 Marking attached hydrogen atoms.

 Antanas Vaitkus,
 2017-09-10

The following automatic conversions were performed:
'_symmetry_cell_setting' value 'Triclinic' changed to 'triclinic'
according to '/home/saulius/struct/CIF-dictionaries/cif_core.dic'
dictionary named 'cif_core.dic' version 2.4.1 from 2010-06-29.

Automatic conversion script
Id: cif_fix_enum 1527 2010-12-29 10:47:43Z saulius 
;
_cod_original_formula_sum 'C29 H23 Mn N4 O5'
_cod_database_code 8101277

loop_
_symmetry_equiv_pos_as_xyz
'x, y, z'
'-x, -y, -z'

loop_
_atom_site_label
_atom_site_type_symbol
_atom_site_fract_x
_atom_site_fract_y
_atom_site_fract_z
_atom_site_U_iso_or_equiv
_atom_site_adp_type
_atom_site_occupancy
_atom_site_symmetry_multiplicity
_atom_site_calc_flag
_atom_site_refinement_flags
_atom_site_disorder_assembly
_atom_site_disorder_group
_atom_site_Wyckoff_symbol
_atom_site_attached_hydrogens
Mn1 Mn 0.74087(4) 0.64502(4) 0.73655(3) 0.03525(14) Uani 1 2 d . . . i 0
C1 C 0.4631(4) 0.9084(3) 0.8253(3) 0.0583(8) Uani 1 2 d . . . i 0
H1A H 0.5066 0.8861 0.8881 0.070 Uiso 1 2 calc R . . i 0
C2 C 0.3254(4) 1.0144(3) 0.8243(3) 0.0693(10) Uani 1 2 d . . . i 0
H2A H 0.2792 1.0621 0.8850 0.083 Uiso 1 2 calc R . . i 0
C3 C 0.2596(4) 1.0470(3) 0.7332(3) 0.0635(9) Uani 1 2 d . . . i 0
H3A H 0.1676 1.1174 0.7313 0.076 Uiso 1 2 calc R . . i 0
C4 C 0.3299(3) 0.9753(3) 0.6423(2) 0.0468(7) Uani 1 2 d . . . i 0
C5 C 0.2680(4) 1.0037(3) 0.5437(3) 0.0575(8) Uani 1 2 d . . . i 0
H5A H 0.1746 1.0717 0.5387 0.069 Uiso 1 2 calc R . . i 0
C6 C 0.3423(4) 0.9337(3) 0.4582(3) 0.0568(8) Uani 1 2 d . . . i 0
H6A H 0.3000 0.9547 0.3948 0.068 Uiso 1 2 calc R . . i 0
C7 C 0.4859(3) 0.8269(3) 0.4624(2) 0.0442(6) Uani 1 2 d . . . i 0
C8 C 0.5703(4) 0.7522(3) 0.3741(2) 0.0545(8) Uani 1 2 d . . . i 0
H8A H 0.5328 0.7700 0.3090 0.065 Uiso 1 2 calc R . . i 0
C9 C 0.7065(4) 0.6543(3) 0.3848(2) 0.0569(8) Uani 1 2 d . . . i 0
H9A H 0.7635 0.6047 0.3272 0.068 Uiso 1 2 calc R . . i 0
C10 C 0.7595(3) 0.6292(3) 0.4832(2) 0.0495(7) Uani 1 2 d . . . i 0
H10A H 0.8531 0.5619 0.4896 0.059 Uiso 1 2 calc R . . i 0
C11 C 0.4699(3) 0.8709(2) 0.6502(2) 0.0378(6) Uani 1 2 d . . . i 0
C12 C 0.5485(3) 0.7955(2) 0.5582(2) 0.0371(6) Uani 1 2 d . . . i 0
C13 C 1.0267(3) 0.7120(3) 0.6343(2) 0.0489(7) Uani 1 2 d . . . i 0
H13A H 0.9831 0.7216 0.5718 0.059 Uiso 1 2 calc R . . i 0
C14 C 1.1721(4) 0.7139(3) 0.6315(3) 0.0579(8) Uani 1 2 d . . . i 0
H14A H 1.2235 0.7248 0.5683 0.069 Uiso 1 2 calc R . . i 0
C15 C 1.2372(3) 0.6997(3) 0.7226(3) 0.0559(8) Uani 1 2 d . . . i 0
H15A H 1.3346 0.6989 0.7214 0.067 Uiso 1 2 calc R . . i 0
C16 C 1.1581(3) 0.6863(3) 0.8177(2) 0.0439(6) Uani 1 2 d . . . i 0
C17 C 1.2165(3) 0.6747(3) 0.9170(3) 0.0543(8) Uani 1 2 d . . . i 0
H17A H 1.3135 0.6734 0.9197 0.065 Uiso 1 2 calc R . . i 0
C18 C 1.1338(3) 0.6657(3) 1.0061(3) 0.0513(7) Uani 1 2 d . . . i 0
H18A H 1.1734 0.6611 1.0697 0.062 Uiso 1 2 calc R . . i 0
C19 C 0.9857(3) 0.6631(2) 1.0060(2) 0.0392(6) Uani 1 2 d . . . i 0
C20 C 0.8961(3) 0.6495(3) 1.0971(2) 0.0462(7) Uani 1 2 d . . . i 0
H20A H 0.9303 0.6452 1.1627 0.055 Uiso 1 2 calc R . . i 0
C21 C 0.7598(3) 0.6426(3) 1.0890(2) 0.0455(7) Uani 1 2 d . . . i 0
H21A H 0.6993 0.6347 1.1488 0.055 Uiso 1 2 calc R . . i 0
C22 C 0.7115(3) 0.6474(3) 0.9898(2) 0.0418(6) Uani 1 2 d . . . i 0
H22A H 0.6192 0.6402 0.9851 0.050 Uiso 1 2 calc R . . i 0
C23 C 0.9261(3) 0.6707(2) 0.90978(19) 0.0339(5) Uani 1 2 d . . . i 0
C24 C 1.0124(3) 0.6848(2) 0.8140(2) 0.0355(5) Uani 1 2 d . . . i 0
C25 C 0.6118(3) 0.4442(3) 0.7756(2) 0.0438(6) Uani 1 2 d . . . i 0
C26 C 0.7030(3) 0.3856(3) 0.6722(2) 0.0501(7) Uani 1 2 d . . . i 0
H26A H 0.6538 0.4388 0.6152 0.060 Uiso 1 2 calc R . . i 0
H26B H 0.6998 0.3031 0.6645 0.060 Uiso 1 2 calc R . . i 0
C27 C 0.8703(3) 0.3691(3) 0.6620(2) 0.0424(6) Uani 1 2 d . . . i 0
N1 N 0.5352(3) 0.8377(2) 0.74133(17) 0.0424(5) Uani 1 2 d . . . i 0
N2 N 0.6842(2) 0.6958(2) 0.56803(17) 0.0405(5) Uani 1 2 d . . . i 0
N3 N 0.9488(2) 0.6969(2) 0.72243(17) 0.0396(5) Uani 1 2 d . . . i 0
N4 N 0.7906(2) 0.6616(2) 0.90210(16) 0.0352(5) Uani 1 2 d . . . i 0
O1 O 0.5908(2) 0.55852(19) 0.79351(16) 0.0482(5) Uani 1 2 d . . . i 0
O2 O 0.5636(3) 0.3790(2) 0.8366(2) 0.0703(7) Uani 1 2 d . . . i 0
O3 O 0.9673(3) 0.2679(2) 0.6267(2) 0.0753(7) Uani 1 2 d . . . i 0
O4 O 0.8990(2) 0.46191(18) 0.68836(16) 0.0467(5) Uani 1 2 d . . . i 0
C1' C -0.2416(9) 1.0399(7) 0.8737(8) 0.173(3) Uani 1 2 d . . . i 2
C2'A C -0.1054(19) 1.0249(14) 0.8873(17) 0.099(7) Uiso 0.36(2) 2 d P A 1 i 3
C2'B C -0.1150(11) 1.0402(9) 0.8162(11) 0.110(4) Uiso 0.64(2) 2 d P A 2 i 3
O1'A O -0.3786(10) 1.1323(8) 0.8985(12) 0.113(4) Uiso 0.466(17) 2 d P B 1 i 1
O1'B O -0.3722(7) 1.1280(6) 0.8330(8) 0.093(3) Uiso 0.534(17) 2 d P B 2 i 1

loop_
_atom_site_aniso_label
_atom_site_aniso_U_11
_atom_site_aniso_U_22
_atom_site_aniso_U_33
_atom_site_aniso_U_23
_atom_site_aniso_U_13
_atom_site_aniso_U_12
Mn1 0.0262(2) 0.0440(2) 0.0346(2) -0.00077(16) -0.00603(15) -0.01219(17)
C1 0.063(2) 0.0492(17) 0.0505(18) -0.0072(14) -0.0051(15) -0.0095(15)
C2 0.072(2) 0.0497(18) 0.063(2) -0.0108(16) 0.0044(18) -0.0019(17)
C3 0.0519(19) 0.0404(16) 0.079(2) 0.0009(15) 0.0002(17) -0.0004(14)
C4 0.0384(15) 0.0363(14) 0.0635(18) 0.0082(13) -0.0051(13) -0.0135(12)
C5 0.0431(17) 0.0488(17) 0.074(2) 0.0189(16) -0.0200(16) -0.0097(14)
C6 0.0538(19) 0.0620(19) 0.0595(19) 0.0192(16) -0.0268(16) -0.0247(16)
C7 0.0397(15) 0.0547(16) 0.0447(15) 0.0117(13) -0.0135(12) -0.0244(13)
C8 0.060(2) 0.075(2) 0.0358(15) 0.0097(14) -0.0140(14) -0.0333(17)
C9 0.0562(19) 0.078(2) 0.0370(15) -0.0044(15) -0.0018(14) -0.0278(17)
C10 0.0388(15) 0.0646(19) 0.0377(15) -0.0007(13) -0.0012(12) -0.0137(14)
C11 0.0325(13) 0.0371(13) 0.0462(15) 0.0058(11) -0.0070(11) -0.0161(11)
C12 0.0324(13) 0.0436(14) 0.0400(14) 0.0081(11) -0.0078(11) -0.0199(12)
C13 0.0500(17) 0.0596(18) 0.0412(15) 0.0049(13) 0.0000(13) -0.0279(15)
C14 0.0526(18) 0.070(2) 0.0572(19) 0.0087(16) 0.0087(15) -0.0362(17)
C15 0.0392(16) 0.0590(18) 0.078(2) 0.0060(16) -0.0032(15) -0.0299(15)
C16 0.0341(14) 0.0441(15) 0.0593(17) 0.0021(13) -0.0063(13) -0.0213(12)
C17 0.0413(16) 0.0617(19) 0.073(2) 0.0073(16) -0.0218(15) -0.0303(15)
C18 0.0486(17) 0.0535(17) 0.0591(19) 0.0026(14) -0.0267(15) -0.0228(14)
C19 0.0380(14) 0.0358(13) 0.0431(14) -0.0020(11) -0.0137(11) -0.0110(11)
C20 0.0496(17) 0.0479(16) 0.0351(14) -0.0035(12) -0.0121(12) -0.0108(13)
C21 0.0451(16) 0.0523(16) 0.0325(13) -0.0008(12) -0.0005(12) -0.0134(13)
C22 0.0324(13) 0.0505(16) 0.0397(14) 0.0006(12) -0.0019(11) -0.0141(12)
C23 0.0297(12) 0.0326(12) 0.0389(13) -0.0009(10) -0.0082(10) -0.0106(10)
C24 0.0306(13) 0.0337(13) 0.0433(14) 0.0008(10) -0.0071(11) -0.0130(11)
C25 0.0255(13) 0.0555(17) 0.0525(16) -0.0021(13) -0.0052(12) -0.0178(12)
C26 0.0463(16) 0.0549(17) 0.0522(17) -0.0071(13) -0.0088(13) -0.0218(14)
C27 0.0383(15) 0.0414(15) 0.0380(14) 0.0030(11) -0.0033(11) -0.0066(12)
N1 0.0396(12) 0.0425(12) 0.0424(12) -0.0007(10) -0.0058(10) -0.0131(10)
N2 0.0318(11) 0.0503(13) 0.0368(12) 0.0016(10) -0.0049(9) -0.0136(10)
N3 0.0351(12) 0.0475(13) 0.0383(12) 0.0034(10) -0.0031(9) -0.0192(10)
N4 0.0279(10) 0.0445(12) 0.0338(11) 0.0003(9) -0.0049(9) -0.0147(9)
O1 0.0342(10) 0.0539(12) 0.0572(12) -0.0103(9) 0.0042(9) -0.0197(9)
O2 0.0665(15) 0.0692(15) 0.0801(16) 0.0023(13) 0.0142(13) -0.0382(13)
O3 0.0565(14) 0.0491(13) 0.103(2) -0.0143(13) 0.0079(13) -0.0056(11)
O4 0.0273(9) 0.0504(11) 0.0581(12) -0.0071(9) -0.0038(8) -0.0105(8)
C1' 0.106(5) 0.121(5) 0.262(10) 0.032(6) -0.014(6) -0.020(4)

loop_
_geom_bond_atom_site_label_1
_geom_bond_atom_site_label_2
_geom_bond_distance
_geom_bond_site_symmetry_2
_geom_bond_publ_flag
Mn1 O1 2.1051(19) . yes
Mn1 O4 2.1092(19) . yes
Mn1 N4 2.263(2) . yes
Mn1 N2 2.284(2) . yes
Mn1 N3 2.287(2) . yes
Mn1 N1 2.297(2) . yes
C1 N1 1.324(4) . ?
C1 C2 1.393(5) . ?
C2 C3 1.360(5) . ?
C3 C4 1.397(4) . ?
C4 C11 1.408(4) . ?
C4 C5 1.430(4) . ?
C5 C6 1.340(5) . ?
C6 C7 1.436(4) . ?
C7 C12 1.400(4) . ?
C7 C8 1.412(4) . ?
C8 C9 1.357(4) . ?
C9 C10 1.392(4) . ?
C10 N2 1.319(3) . ?
C11 N1 1.358(3) . ?
C11 C12 1.440(4) . ?
C12 N2 1.361(3) . ?
C13 N3 1.325(3) . ?
C13 C14 1.400(4) . ?
C14 C15 1.361(5) . ?
C15 C16 1.397(4) . ?
C16 C24 1.412(4) . ?
C16 C17 1.430(4) . ?
C17 C18 1.339(4) . ?
C18 C19 1.434(4) . ?
C19 C23 1.405(3) . ?
C19 C20 1.410(4) . ?
C20 C21 1.359(4) . ?
C21 C22 1.395(4) . ?
C22 N4 1.325(3) . ?
C23 N4 1.360(3) . ?
C23 C24 1.441(4) . ?
C24 N3 1.362(3) . ?
C25 O2 1.236(3) . ?
C25 O1 1.273(3) . ?
C25 C26 1.523(4) . ?
C26 C27 1.530(4) . ?
C27 O3 1.227(3) . ?
C27 O4 1.271(3) . ?
C1' C2'A 1.280(17) . ?
C1' O1'A 1.331(10) . ?
C1' C2'B 1.347(12) . ?
C1' O1'B 1.398(10) . ?
C2'A C2'B 0.930(16) . ?
O1'A O1'B 0.838(10) . ?
